data_4334791
loop_
_publ_author_name
'Thi Nhu Y Hoang'
'Marie Humbert-Droz'
'Thibault Dutronc'
'Laure Gu\'en\'ee'
'C\'eline Besnard'
'Claude Piguet'

_publ_contact_author_address
;Department of inorganic, analytic and applied chemistry 
University of Geneva, Sciences II 
30 quai Ernest-Ansermet 
CH-1211 Gen\`eve 4 
;
_publ_contact_author_email claude.Piguet@unige.ch
_publ_contact_author_fax '+41 (0)22 379 68 30 '
_publ_contact_author_name 'Claude Piguet'
_publ_contact_author_phone '+41 (0)22 379 60 34'
_publ_section_title
;
 A Polyaromatic Terdentate Binding Unit with Fused 5,6-Membered Chelates
 for Complexing s-, p-, d-, and f-Block Cations
;
_journal_name_full 'Inorganic Chemistry'
_journal_page_first 5570
_journal_page_last 5580
_journal_paper_doi 10.1021/ic400526j
_journal_volume 52
_journal_year 2013
_chemical_formula_moiety 'C17 H18 Mg N4 O3, 2(Cl O4)'
_chemical_formula_sum 'C17 H18 Cl2 Mg N4 O11'
_chemical_formula_weight 549.56
_chemical_name_systematic
; 
 ? 
;
_space_group_IT_number 2
_symmetry_cell_setting triclinic
_symmetry_space_group_name_Hall '-P 1'
_symmetry_space_group_name_H-M 'P -1'
_atom_sites_solution_hydrogens geom
_atom_sites_solution_primary direct
_atom_sites_solution_secondary difmap
_audit_creation_method SHELXL-97
_cell_angle_alpha 74.510(3)
_cell_angle_beta 84.256(3)
_cell_angle_gamma 73.945(4)
_cell_formula_units_Z 2
_cell_length_a 9.8604(4)
_cell_length_b 9.9680(5)
_cell_length_c 12.2159(4)
_cell_measurement_reflns_used 5003
_cell_measurement_temperature 180(2)
_cell_measurement_theta_max 73.1290
_cell_measurement_theta_min 3.7532
_cell_volume 1111.49(8)
_computing_cell_refinement
;
CrysAlisPro, Agilent Technologies,
Version 1.171.35.11 (release 16-05-2011 CrysAlis171 .NET)
(compiled May 16 2011,17:55:39)
;
_computing_data_collection
;
CrysAlisPro, Agilent Technologies,
Version 1.171.35.11 (release 16-05-2011 CrysAlis171 .NET)
(compiled May 16 2011,17:55:39)
;
_computing_data_reduction
;
CrysAlisPro, Agilent Technologies,
Version 1.171.35.11 (release 16-05-2011 CrysAlis171 .NET)
(compiled May 16 2011,17:55:39)
;
_computing_molecular_graphics 'Ortep 3 (Farrugia, 1997)'
_computing_publication_material ShelX_Acta
_computing_structure_refinement 'SHELXL-97 (Sheldrick, 2008)'
_computing_structure_solution 'SHELXS-97 (Sheldrick, 2008)'
_diffrn_ambient_temperature 180(2)
_diffrn_detector_area_resol_mean 10.4679
_diffrn_measured_fraction_theta_full 0.999
_diffrn_measured_fraction_theta_max 0.967
_diffrn_measurement_device_type 'SuperNova, Dual, Cu at zero, Atlas'
_diffrn_measurement_method '\w scans'
_diffrn_radiation_monochromator mirror
_diffrn_radiation_source 'SuperNova (Cu) x-ray Source'
_diffrn_radiation_type CuK\a
_diffrn_radiation_wavelength 1.54184
_diffrn_reflns_av_R_equivalents 0.0125
_diffrn_reflns_av_sigmaI/netI 0.0181
_diffrn_reflns_limit_h_max 11
_diffrn_reflns_limit_h_min -12
_diffrn_reflns_limit_k_max 12
_diffrn_reflns_limit_k_min -11
_diffrn_reflns_limit_l_max 15
_diffrn_reflns_limit_l_min -9
_diffrn_reflns_number 8511
_diffrn_reflns_theta_full 66.97
_diffrn_reflns_theta_max 73.29
_diffrn_reflns_theta_min 3.76
_exptl_absorpt_coefficient_mu 3.539
_exptl_absorpt_correction_T_max 0.832
_exptl_absorpt_correction_T_min 0.581
_exptl_absorpt_correction_type analytical
_exptl_absorpt_process_details
;
CrysAlisPro, Agilent Technologies,
Version 1.171.35.11 (release 16-05-2011 CrysAlis171 .NET)
(compiled May 16 2011,17:55:39)
Analytical numeric absorption correction using a multifaceted crystal
            model based on expressions derived by R.C. Clark & J.S. Reid.
(Clark, R. C. & Reid, J. S. (1995). Acta Cryst. A51, 887-897)
;
_exptl_crystal_colour colorless
_exptl_crystal_density_diffrn 1.642
_exptl_crystal_description prism
_exptl_crystal_F_000 564
_exptl_crystal_size_max 0.2971
_exptl_crystal_size_mid 0.1314
_exptl_crystal_size_min 0.0568
_refine_diff_density_max 0.795
_refine_diff_density_min -0.721
_refine_diff_density_rms 0.069
_refine_ls_extinction_method none
_refine_ls_goodness_of_fit_ref 1.042
_refine_ls_hydrogen_treatment mixed
_refine_ls_matrix_type full
_refine_ls_number_parameters 330
_refine_ls_number_reflns 4330
_refine_ls_number_restraints 1
_refine_ls_restrained_S_all 1.042
_refine_ls_R_factor_all 0.0555
_refine_ls_R_factor_gt 0.0507
_refine_ls_shift/su_max 0.000
_refine_ls_shift/su_mean 0.000
_refine_ls_structure_factor_coef Fsqd
_refine_ls_weighting_details 'calc w=1/[\s^2^(Fo^2^)+(0.0679P)^2^+1.6167P] where P=(Fo^2^+2Fc^2^)/3'
_refine_ls_weighting_scheme calc
_refine_ls_wR_factor_gt 0.1323
_refine_ls_wR_factor_ref 0.1368
_reflns_number_gt 3907
_reflns_number_total 4330
_reflns_threshold_expression >2sigma(I)
_cod_data_source_file ic400526j_si_002_5.cif
_cod_data_source_block 6
_cod_database_code 4334791

loop_
_symmetry_equiv_pos_as_xyz
'x, y, z'
'-x, -y, -z'

loop_
_atom_site_label
_atom_site_type_symbol
_atom_site_fract_x
_atom_site_fract_y
_atom_site_fract_z
_atom_site_U_iso_or_equiv
_atom_site_adp_type
_atom_site_occupancy
_atom_site_symmetry_multiplicity
_atom_site_calc_flag
_atom_site_refinement_flags
_atom_site_disorder_assembly
_atom_site_disorder_group
Cl1S Cl 0.09207(7) 0.77532(7) 0.85364(6) 0.03414(18) Uani 1 1 d . . .
O1S O 0.1064(3) 0.7555(3) 0.9728(2) 0.0672(8) Uani 1 1 d . . .
O2S O 0.0306(3) 0.9249(2) 0.8021(3) 0.0665(8) Uani 1 1 d . . .
O3S O 0.0009(3) 0.6950(3) 0.8361(3) 0.0635(8) Uani 1 1 d . . .
O4S O 0.2271(3) 0.7249(4) 0.8055(2) 0.0744(9) Uani 1 1 d . . .
Mg1 Mg 0.21204(8) 0.27584(8) 0.76687(7) 0.0247(2) Uani 1 1 d . . .
O1W O 0.1065(2) 0.1355(2) 0.87421(18) 0.0358(5) Uani 1 1 d D . .
H1WA H 0.049(3) 0.161(4) 0.920(3) 0.043 Uiso 1 1 d D . .
H1WB H 0.087(4) 0.079(4) 0.857(3) 0.043 Uiso 1 1 d . . .
O2W O 0.0298(2) 0.4348(2) 0.77425(19) 0.0343(5) Uani 1 1 d . . .
H2WA H 0.030(4) 0.510(4) 0.772(3) 0.041 Uiso 1 1 d . . .
H2WB H -0.038(4) 0.422(4) 0.772(3) 0.041 Uiso 1 1 d . . .
O3W O 0.2997(2) 0.4322(2) 0.6591(2) 0.0372(5) Uani 1 1 d . . .
H3WA H 0.357(4) 0.457(4) 0.676(3) 0.045 Uiso 1 1 d . . .
H3WB H 0.308(4) 0.439(4) 0.599(3) 0.045 Uiso 1 1 d . . .
N1 N 0.1680(2) 0.2171(2) 0.62224(19) 0.0286(5) Uani 1 1 d . . .
N2 N 0.3595(3) -0.0036(3) 0.6449(2) 0.0348(5) Uani 1 1 d . . .
N3 N 0.4112(2) 0.1064(2) 0.7777(2) 0.0331(5) Uani 1 1 d . . .
N4 N 0.3140(2) 0.2967(2) 0.9047(2) 0.0312(5) Uani 1 1 d . . .
C1 C 0.4551(3) 0.0082(3) 0.7179(2) 0.0369(6) Uani 1 1 d . . .
C2 C 0.0539(3) 0.2944(3) 0.5606(2) 0.0340(6) Uani 1 1 d . . .
H2 H 0.0023 0.3827 0.5773 0.041 Uiso 1 1 calc R . .
C3 C 0.0063(3) 0.2540(3) 0.4742(3) 0.0391(7) Uani 1 1 d . . .
H3 H -0.0744 0.3144 0.4330 0.047 Uiso 1 1 calc R . .
C4 C 0.0773(4) 0.1250(3) 0.4487(2) 0.0407(7) Uani 1 1 d . . .
H4 H 0.0463 0.0946 0.3904 0.049 Uiso 1 1 calc R . .
C5 C 0.1949(3) 0.0417(3) 0.5107(2) 0.0365(6) Uani 1 1 d . . .
C6 C 0.2931(4) -0.0962(4) 0.5136(3) 0.0499(8) Uani 1 1 d . . .
H6 H 0.2909 -0.1591 0.4679 0.060 Uiso 1 1 calc R . .
C7 C 0.3895(4) -0.1202(3) 0.5934(3) 0.0501(9) Uani 1 1 d . . .
H7 H 0.4663 -0.2037 0.6120 0.060 Uiso 1 1 calc R . .
C8 C 0.2370(3) 0.0940(3) 0.5947(2) 0.0296(5) Uani 1 1 d . . .
C9 C 0.5927(3) -0.0823(3) 0.7246(3) 0.0449(8) Uani 1 1 d . . .
H9 H 0.6208 -0.1524 0.6815 0.054 Uiso 1 1 calc R . .
C10 C 0.6847(4) -0.0684(4) 0.7929(3) 0.0562(10) Uani 1 1 d . . .
H10 H 0.7785 -0.1283 0.7973 0.067 Uiso 1 1 calc R . .
C11 C 0.6429(3) 0.0336(4) 0.8571(3) 0.0509(8) Uani 1 1 d . . .
H11 H 0.7068 0.0443 0.9055 0.061 Uiso 1 1 calc R . .
C12 C 0.5071(3) 0.1174(3) 0.8480(2) 0.0338(6) Uani 1 1 d . . .
C13 C 0.4510(3) 0.2229(3) 0.9169(2) 0.0326(6) Uani 1 1 d . . .
C14 C 0.5345(3) 0.2437(4) 0.9939(3) 0.0425(7) Uani 1 1 d . . .
H14 H 0.6312 0.1921 1.0011 0.051 Uiso 1 1 calc R . .
C15 C 0.4754(4) 0.3392(4) 1.0590(3) 0.0471(8) Uani 1 1 d . . .
H15 H 0.5310 0.3542 1.1116 0.057 Uiso 1 1 calc R . .
C16 C 0.3349(4) 0.4134(3) 1.0477(3) 0.0438(7) Uani 1 1 d . . .
H16 H 0.2920 0.4794 1.0925 0.053 Uiso 1 1 calc R . .
C17 C 0.2580(3) 0.3892(3) 0.9696(2) 0.0364(6) Uani 1 1 d . . .
H17 H 0.1612 0.4403 0.9614 0.044 Uiso 1 1 calc R . .
Cl2S Cl 0.66643(7) 0.46336(8) 0.66888(6) 0.03730(19) Uani 1 1 d . . .
O5S O 0.5329(2) 0.5107(3) 0.7219(2) 0.0457(5) Uani 1 1 d . A .
O6S O 0.7685(2) 0.3773(3) 0.7526(2) 0.0542(6) Uani 1 1 d . A .
O7SA O 0.7145(6) 0.6022(6) 0.6291(5) 0.0544(6) Uiso 0.498(4) 1 d P A 1
O8SA O 0.6393(6) 0.3520(6) 0.6165(5) 0.0544(6) Uiso 0.498(4) 1 d P A 1
O7SB O 0.7085(6) 0.5659(6) 0.5840(5) 0.0544(6) Uiso 0.502(4) 1 d P A 2
O8SB O 0.6664(6) 0.4145(6) 0.5735(5) 0.0544(6) Uiso 0.502(4) 1 d P A 2

loop_
_atom_site_aniso_label
_atom_site_aniso_U_11
_atom_site_aniso_U_22
_atom_site_aniso_U_33
_atom_site_aniso_U_23
_atom_site_aniso_U_13
_atom_site_aniso_U_12
Cl1S 0.0336(3) 0.0320(3) 0.0380(4) -0.0073(3) -0.0053(3) -0.0104(3)
O1S 0.0716(18) 0.0753(19) 0.0395(13) -0.0159(12) -0.0021(12) 0.0071(14)
O2S 0.093(2) 0.0296(12) 0.0836(19) -0.0021(12) -0.0503(16) -0.0209(12)
O3S 0.0507(14) 0.0328(12) 0.113(2) -0.0240(13) -0.0194(14) -0.0093(10)
O4S 0.0425(14) 0.114(3) 0.0566(16) -0.0101(16) 0.0116(12) -0.0189(15)
Mg1 0.0188(4) 0.0216(4) 0.0338(4) -0.0063(3) -0.0021(3) -0.0057(3)
O1W 0.0397(11) 0.0326(10) 0.0438(12) -0.0170(9) 0.0120(9) -0.0207(9)
O2W 0.0224(9) 0.0271(10) 0.0570(13) -0.0176(9) -0.0054(9) -0.0040(8)
O3W 0.0322(10) 0.0396(11) 0.0413(11) 0.0011(9) -0.0064(9) -0.0205(9)
N1 0.0277(11) 0.0266(11) 0.0320(11) -0.0082(9) 0.0045(9) -0.0088(9)
N2 0.0356(12) 0.0328(12) 0.0323(12) -0.0076(9) 0.0061(9) -0.0058(10)
N3 0.0265(11) 0.0291(11) 0.0365(12) -0.0006(9) 0.0029(9) -0.0044(9)
N4 0.0267(11) 0.0291(11) 0.0363(12) 0.0013(9) -0.0082(9) -0.0112(9)
C1 0.0351(15) 0.0299(14) 0.0337(14) 0.0030(11) 0.0074(11) -0.0026(11)
C2 0.0357(14) 0.0330(14) 0.0346(14) -0.0093(11) 0.0016(11) -0.0112(11)
C3 0.0391(16) 0.0446(17) 0.0344(15) -0.0055(12) -0.0010(12) -0.0162(13)
C4 0.0557(18) 0.0470(17) 0.0295(14) -0.0135(12) 0.0055(13) -0.0282(15)
C5 0.0503(17) 0.0343(14) 0.0306(14) -0.0125(11) 0.0121(12) -0.0209(13)
C6 0.074(2) 0.0396(17) 0.0399(17) -0.0158(14) 0.0129(16) -0.0201(16)
C7 0.064(2) 0.0290(15) 0.0465(18) -0.0094(13) 0.0156(16) -0.0005(14)
C8 0.0337(14) 0.0269(13) 0.0289(13) -0.0057(10) 0.0080(10) -0.0134(11)
C9 0.0329(15) 0.0399(16) 0.0439(17) 0.0009(13) 0.0097(13) 0.0053(12)
C10 0.0308(16) 0.057(2) 0.057(2) 0.0024(17) 0.0051(15) 0.0085(14)
C11 0.0299(15) 0.058(2) 0.0486(18) 0.0040(15) -0.0024(13) -0.0019(14)
C12 0.0282(13) 0.0362(14) 0.0304(13) 0.0057(11) -0.0041(10) -0.0100(11)
C13 0.0257(13) 0.0338(14) 0.0349(14) 0.0051(11) -0.0076(10) -0.0133(11)
C14 0.0325(15) 0.0505(18) 0.0431(16) 0.0039(14) -0.0142(12) -0.0190(13)
C15 0.0527(19) 0.0526(19) 0.0421(17) 0.0005(14) -0.0176(14) -0.0296(16)
C16 0.0547(19) 0.0404(16) 0.0407(16) -0.0056(13) -0.0113(14) -0.0202(14)
C17 0.0381(15) 0.0320(14) 0.0396(15) -0.0052(12) -0.0084(12) -0.0109(12)
Cl2S 0.0295(3) 0.0477(4) 0.0352(4) -0.0137(3) 0.0012(3) -0.0084(3)
O5S 0.0290(10) 0.0633(15) 0.0496(13) -0.0207(11) 0.0032(9) -0.0150(10)
O6S 0.0345(12) 0.0702(16) 0.0544(14) -0.0065(12) -0.0125(10) -0.0125(11)

loop_
_atom_type_symbol
_atom_type_description
_atom_type_scat_dispersion_real
_atom_type_scat_dispersion_imag
_atom_type_scat_source
C C 0.0181 0.0091 'International Tables Vol C Tables 4.2.6.8 and 6.1.1.4'
H H 0.0000 0.0000 'International Tables Vol C Tables 4.2.6.8 and 6.1.1.4'
Cl Cl 0.3639 0.7018 'International Tables Vol C Tables 4.2.6.8 and 6.1.1.4'
Mg Mg 0.1719 0.1771 'International Tables Vol C Tables 4.2.6.8 and 6.1.1.4'
N N 0.0311 0.0180 'International Tables Vol C Tables 4.2.6.8 and 6.1.1.4'
O O 0.0492 0.0322 'International Tables Vol C Tables 4.2.6.8 and 6.1.1.4'

loop_
_geom_angle_atom_site_label_1
_geom_angle_atom_site_label_2
_geom_angle_atom_site_label_3
_geom_angle
O4S Cl1S O3S 109.09(19)
O4S Cl1S O1S 108.42(17)
O3S Cl1S O1S 110.0(2)
O4S Cl1S O2S 111.7(2)
O3S Cl1S O2S 108.03(15)
O1S Cl1S O2S 109.62(17)
O2W Mg1 O1W 86.14(9)
O2W Mg1 O3W 88.31(9)
O1W Mg1 O3W 174.44(10)
O2W Mg1 N1 98.63(9)
O1W Mg1 N1 91.66(9)
O3W Mg1 N1 88.90(9)
O2W Mg1 N4 97.44(9)
O1W Mg1 N4 92.30(9)
O3W Mg1 N4 88.70(9)
N1 Mg1 N4 163.68(10)
O2W Mg1 N3 173.78(10)
O1W Mg1 N3 92.23(9)
O3W Mg1 N3 93.32(9)
N1 Mg1 N3 87.41(9)
N4 Mg1 N3 76.62(10)
Mg1 O1W H1WA 121(3)
Mg1 O1W H1WB 123(3)
H1WA O1W H1WB 108(4)
Mg1 O2W H2WA 122(3)
Mg1 O2W H2WB 121(3)
H2WA O2W H2WB 116(4)
Mg1 O3W H3WA 123(3)
Mg1 O3W H3WB 122(3)
H3WA O3W H3WB 107(4)
C8 N1 C2 115.2(2)
C8 N1 Mg1 123.80(19)
C2 N1 Mg1 120.38(18)
C8 N2 C1 131.7(2)
C8 N2 C7 106.1(3)
C1 N2 C7 121.5(3)
C1 N3 C12 117.4(2)
C1 N3 Mg1 128.9(2)
C12 N3 Mg1 113.31(19)
C17 N4 C13 118.7(2)
C17 N4 Mg1 125.01(18)
C13 N4 Mg1 115.8(2)
N3 C1 C9 122.3(3)
N3 C1 N2 118.2(2)
C9 C1 N2 119.5(3)
N1 C2 C3 124.4(3)
N1 C2 H2 117.8
C3 C2 H2 117.8
C4 C3 C2 119.4(3)
C4 C3 H3 120.3
C2 C3 H3 120.3
C3 C4 C5 117.9(3)
C3 C4 H4 121.0
C5 C4 H4 121.0
C4 C5 C8 118.3(3)
C4 C5 C6 135.5(3)
C8 C5 C6 106.2(3)
C7 C6 C5 107.8(3)
C7 C6 H6 126.1
C5 C6 H6 126.1
C6 C7 N2 110.5(3)
C6 C7 H7 124.8
N2 C7 H7 124.8
N1 C8 N2 126.0(3)
N1 C8 C5 124.6(3)
N2 C8 C5 109.4(2)
C10 C9 C1 119.2(3)
C10 C9 H9 120.4
C1 C9 H9 120.4
C9 C10 C11 120.4(3)
C9 C10 H10 119.8
C11 C10 H10 119.8
C12 C11 C10 117.7(3)
C12 C11 H11 121.1
C10 C11 H11 121.1
C11 C12 N3 123.0(3)
C11 C12 C13 121.7(3)
N3 C12 C13 115.2(2)
N4 C13 C14 121.0(3)
N4 C13 C12 117.1(2)
C14 C13 C12 121.9(3)
C15 C14 C13 119.4(3)
C15 C14 H14 120.3
C13 C14 H14 120.3
C14 C15 C16 119.7(3)
C14 C15 H15 120.2
C16 C15 H15 120.2
C15 C16 C17 118.3(3)
C15 C16 H16 120.9
C17 C16 H16 120.9
N4 C17 C16 122.9(3)
N4 C17 H17 118.5
C16 C17 H17 118.5
O7SB Cl2S O8SB 77.0(4)
O7SB Cl2S O5S 115.7(3)
O8SB Cl2S O5S 116.8(2)
O7SB Cl2S O6S 116.6(3)
O8SB Cl2S O6S 116.9(3)
O5S Cl2S O6S 110.46(15)
O7SB Cl2S O8SA 108.3(4)
O8SB Cl2S O8SA 31.3(2)
O5S Cl2S O8SA 101.3(2)
O6S Cl2S O8SA 102.4(2)
O7SB Cl2S O7SA 29.4(2)
O8SB Cl2S O7SA 106.4(4)
O5S Cl2S O7SA 102.1(2)
O6S Cl2S O7SA 101.7(2)
O8SA Cl2S O7SA 137.7(3)
Cl2S O7SB O8SB 51.7(3)
Cl2S O8SB O7SB 51.2(3)

loop_
_geom_bond_atom_site_label_1
_geom_bond_atom_site_label_2
_geom_bond_distance
Cl1S O4S 1.415(3)
Cl1S O3S 1.422(2)
Cl1S O1S 1.432(3)
Cl1S O2S 1.435(2)
Mg1 O2W 2.054(2)
Mg1 O1W 2.076(2)
Mg1 O3W 2.081(2)
Mg1 N1 2.121(2)
Mg1 N4 2.128(2)
Mg1 N3 2.196(2)
O1W H1WA 0.801(18)
O1W H1WB 0.73(4)
O2W H2WA 0.74(4)
O2W H2WB 0.72(4)
O3W H3WA 0.74(4)
O3W H3WB 0.72(4)
N1 C8 1.340(3)
N1 C2 1.344(4)
N2 C8 1.400(4)
N2 C1 1.408(4)
N2 C7 1.414(4)
N3 C1 1.329(4)
N3 C12 1.384(4)
N4 C17 1.344(4)
N4 C13 1.350(3)
C1 C9 1.402(4)
C2 C3 1.388(4)
C2 H2 0.9500
C3 C4 1.383(5)
C3 H3 0.9500
C4 C5 1.384(5)
C4 H4 0.9500
C5 C8 1.410(4)
C5 C6 1.440(5)
C6 C7 1.359(5)
C6 H6 0.9500
C7 H7 0.9500
C9 C10 1.350(5)
C9 H9 0.9500
C10 C11 1.395(6)
C10 H10 0.9500
C11 C12 1.366(4)
C11 H11 0.9500
C12 C13 1.475(4)
C13 C14 1.400(4)
C14 C15 1.373(5)
C14 H14 0.9500
C15 C16 1.379(5)
C15 H15 0.9500
C16 C17 1.384(4)
C16 H16 0.9500
C17 H17 0.9500
Cl2S O7SB 1.368(5)
Cl2S O8SB 1.378(5)
Cl2S O5S 1.423(2)
Cl2S O6S 1.434(2)
Cl2S O8SA 1.514(5)
Cl2S O7SA 1.528(6)
O7SB O8SB 1.710(8)

loop_
_geom_hbond_atom_site_label_D
_geom_hbond_atom_site_label_H
_geom_hbond_atom_site_label_A
_geom_hbond_distance_DH
_geom_hbond_distance_HA
_geom_hbond_distance_DA
_geom_hbond_angle_DHA
_geom_hbond_site_symmetry_A
O1W H1WA O1S 0.801(18) 2.051(19) 2.850(3) 175(4) 2_567
O1W H1WB O2S 0.73(4) 2.05(4) 2.781(3) 178(4) 1_545
O2W H2WA O3S 0.74(4) 2.13(4) 2.824(3) 156(4) .
O2W H2WB O6S 0.72(4) 2.12(4) 2.840(3) 175(4) 1_455
O3W H3WA O5S 0.74(4) 2.12(4) 2.856(3) 175(4) .
O3W H3WB O7SB 0.72(4) 2.27(4) 2.974(6) 166(4) 2_666
O3W H3WB O8SB 0.72(4) 2.26(4) 2.880(6) 146(4) 2_666
